data_1547266
loop_
_publ_author_name
'Xing, Xiu-Shuang'
'Sa, Rongjian'
'Li, Pei-Xin'
'Zhang, Ning-Ning'
'Zhou, Zhong-Yuan'
'Liu, Bin-Wen'
'Liu, Jie'
'Wang, Ming-Sheng'
'Guo, Guo-Cong'

_publ_section_title
;
 Second-order nonlinear optical switch with the record-high contrast for a
 photochromic and thermochromic bistable crystal
;
_journal_name_full 'Chem. Sci.'
_journal_paper_doi 10.1039/C7SC01228D
_journal_year 2017
_chemical_absolute_configuration ad
_chemical_formula_moiety 'C11 H11 Cl3 N2 Zn'
_chemical_formula_sum 'C11 H11 Cl3 N2 Zn'
_chemical_formula_weight 342.94
_chemical_name_systematic
;
 ?
;
_chemical_properties_physical ', Heat-sensitive,Photo-sensitive'
_space_group_crystal_system monoclinic
_space_group_IT_number 9
_space_group_name_Hall 'C -2yc'
_space_group_name_H-M_alt 'C 1 c 1'
_symmetry_space_group_name_Hall 'C -2yc'
_symmetry_space_group_name_H-M 'C 1 c 1'
_atom_sites_solution_hydrogens geom
_atom_sites_solution_primary direct
_atom_sites_solution_secondary difmap
_audit_creation_method SHELXL-2013
_audit_update_record
;
2016-11-27 deposited with the CCDC.
2017-09-20 downloaded from the CCDC.
;
_cell_angle_alpha 90
_cell_angle_beta 107.005(5)
_cell_angle_gamma 90
_cell_formula_units_Z 12
_cell_length_a 13.791(3)
_cell_length_b 21.838(4)
_cell_length_c 14.457(3)
_cell_measurement_reflns_used 5819
_cell_measurement_temperature 293(2)
_cell_measurement_theta_max 27.5
_cell_measurement_theta_min 2.4
_cell_volume 4163.6(15)
_computing_cell_refinement
;
CrystalClear-SM Expert 2.1 b29 (Rigaku, 2013)
;
_computing_data_collection
;
CrystalClear-SM Expert 2.1 b29 (Rigaku, 2013)
;
_computing_data_reduction
;
CrystalClear-SM Expert 2.1 b29 (Rigaku, 2013)
;
_computing_structure_refinement 'SHELXL-2014/6 (Sheldrick, 2014)'
_computing_structure_solution 'SHELXL-2014/6 (Sheldrick, 2014)'
_diffrn_ambient_temperature 293(2)
_diffrn_detector_area_resol_mean 5.8140
_diffrn_measured_fraction_theta_full 0.989
_diffrn_measured_fraction_theta_max 0.988
_diffrn_measurement_device_type 'Rigaku Pilatus 200K'
_diffrn_measurement_method CCD_Profile_fitting
_diffrn_radiation_type MoK\a
_diffrn_radiation_wavelength 0.71073
_diffrn_reflns_av_R_equivalents 0.0248
_diffrn_reflns_av_unetI/netI 0.0331
_diffrn_reflns_Laue_measured_fraction_full 0.989
_diffrn_reflns_Laue_measured_fraction_max 0.988
_diffrn_reflns_limit_h_max 17
_diffrn_reflns_limit_h_min -17
_diffrn_reflns_limit_k_max 21
_diffrn_reflns_limit_k_min -28
_diffrn_reflns_limit_l_max 15
_diffrn_reflns_limit_l_min -18
_diffrn_reflns_number 24196
_diffrn_reflns_point_group_measured_fraction_full 0.990
_diffrn_reflns_point_group_measured_fraction_max 0.988
_diffrn_reflns_theta_full 25.242
_diffrn_reflns_theta_max 27.476
_diffrn_reflns_theta_min 2.599
_diffrn_source 'fine-focus sealed tube'
_exptl_absorpt_coefficient_mu 2.325
_exptl_absorpt_correction_T_max 0.559
_exptl_absorpt_correction_T_min 0.401
_exptl_absorpt_correction_type multi-scan
_exptl_absorpt_process_details 'Sphere (Rigaku CrystalClear)'
_exptl_crystal_colour 'pale yellow'
_exptl_crystal_density_diffrn 1.641
_exptl_crystal_description Prism
_exptl_crystal_F_000 2064
_exptl_crystal_preparation ', Photochromism, Thermochromism, NLO'
_exptl_crystal_recrystallization_method 'Re-crystallisation from solvent: water'
_exptl_crystal_size_max 0.41
_exptl_crystal_size_mid 0.35
_exptl_crystal_size_min 0.25
_refine_diff_density_max 0.404
_refine_diff_density_min -0.801
_refine_diff_density_rms 0.107
_refine_ls_abs_structure_details
;
 Refined as an inversion twin.
;
_refine_ls_abs_structure_Flack -0.02(2)
_refine_ls_extinction_method none
_refine_ls_goodness_of_fit_ref 0.984
_refine_ls_hydrogen_treatment constr
_refine_ls_matrix_type full
_refine_ls_number_parameters 461
_refine_ls_number_reflns 8355
_refine_ls_number_restraints 2
_refine_ls_restrained_S_all 0.983
_refine_ls_R_factor_all 0.0507
_refine_ls_R_factor_gt 0.0388
_refine_ls_shift/su_max 0.001
_refine_ls_shift/su_mean 0.000
_refine_ls_structure_factor_coef Fsqd
_refine_ls_weighting_details
;
 w=1/[\s^2^(Fo^2^)+(0.0811P)^2^+14.7056P]
 where P=(Fo^2^+2Fc^2^)/3
;
_refine_ls_weighting_scheme calc
_refine_ls_wR_factor_gt 0.1127
_refine_ls_wR_factor_ref 0.1410
_reflns_Friedel_coverage 0.997
_reflns_Friedel_fraction_full 0.990
_reflns_Friedel_fraction_max 0.988
_reflns_number_gt 7212
_reflns_number_total 8355
_reflns_threshold_expression 'I > 2\s(I)'
_cod_data_source_file c7sc01228d2.cif
_cod_data_source_block 9
_cod_depositor_comments
;
The following automatic conversions were performed:

'_exptl_absorpt_correction_type' value 'Multi-scan' changed to
'multi-scan' according to
/home/data/users/saulius/crontab/automatic-downloads/rss-feeds/RSC/lib/dictionaries/cif_core.dic
dictionary named 'cif_core.dic' version 2.4.2 from 2011-04-26.

Automatic conversion script
Id: cif_fix_values 4973 2017-02-22 13:04:09Z antanas 
;
_cod_database_code 1547266
_shelx_space_group_comment
;
The symmetry employed for this shelxl refinement is uniquely defined
by the following loop, which should always be used as a source of
symmetry information in preference to the above space-group names.
They are only intended as comments.
;
_shelxl_version_number 2013-2

loop_
_space_group_symop_operation_xyz
'x, y, z'
'x, -y, z+1/2'
'x+1/2, y+1/2, z'
'x+1/2, -y+1/2, z+1/2'

loop_
_atom_site_label
_atom_site_type_symbol
_atom_site_fract_x
_atom_site_fract_y
_atom_site_fract_z
_atom_site_U_iso_or_equiv
_atom_site_adp_type
_atom_site_occupancy
_atom_site_site_symmetry_order
_atom_site_calc_flag
_atom_site_refinement_flags_posn
_atom_site_refinement_flags_adp
Zn1 Zn 0.68523(7) 1.00506(4) 0.35072(7) 0.0380(2) Uani 1 1 d . .
Cl11 Cl 0.7545(3) 0.96287(13) 0.2452(2) 0.0772(9) Uani 1 1 d . .
Cl12 Cl 0.78116(19) 1.07240(11) 0.45542(19) 0.0571(6) Uani 1 1 d . .
Cl13 Cl 0.52904(16) 1.04505(11) 0.28431(16) 0.0491(5) Uani 1 1 d . .
N11 N 0.3893(6) 0.7235(3) 0.6377(6) 0.0425(16) Uani 1 1 d . .
N12 N 0.6541(6) 0.9340(3) 0.4327(5) 0.0386(15) Uani 1 1 d . .
C11 C 0.4629(8) 0.7502(4) 0.5174(7) 0.051(2) Uani 1 1 d . .
H11A H 0.4717 0.7413 0.4575 0.061 Uiso 1 1 calc R U
C12 C 0.4090(9) 0.7112(4) 0.5557(8) 0.056(2) Uani 1 1 d . .
H12A H 0.3852 0.6749 0.5235 0.067 Uiso 1 1 calc R U
C13 C 0.4325(8) 0.7727(4) 0.6893(7) 0.052(2) Uani 1 1 d . .
H13A H 0.4236 0.7794 0.7498 0.063 Uiso 1 1 calc R U
C14 C 0.4891(7) 0.8133(4) 0.6549(7) 0.048(2) Uani 1 1 d . .
H14A H 0.5169 0.8476 0.6910 0.057 Uiso 1 1 calc R U
C15 C 0.5049(6) 0.8027(3) 0.5648(5) 0.0327(15) Uani 1 1 d . .
C16 C 0.5617(5) 0.8477(3) 0.5224(5) 0.0311(14) Uani 1 1 d . .
C17 C 0.5886(7) 0.8331(4) 0.4391(6) 0.0433(19) Uani 1 1 d . .
H17A H 0.5770 0.7940 0.4128 0.052 Uiso 1 1 calc R U
C18 C 0.6325(7) 0.8773(4) 0.3965(6) 0.0424(18) Uani 1 1 d . .
H18A H 0.6480 0.8675 0.3399 0.051 Uiso 1 1 calc R U
C19 C 0.6316(7) 0.9469(4) 0.5149(6) 0.0403(18) Uani 1 1 d . .
H19A H 0.6468 0.9857 0.5418 0.048 Uiso 1 1 calc R U
C110 C 0.5873(7) 0.9054(4) 0.5608(6) 0.0407(18) Uani 1 1 d . .
H11B H 0.5743 0.9162 0.6182 0.049 Uiso 1 1 calc R U
C111 C 0.3248(9) 0.6825(5) 0.6784(10) 0.066(3) Uani 1 1 d . .
H11C H 0.2995 0.6493 0.6345 0.099 Uiso 1 1 calc R U
H11D H 0.2689 0.7055 0.6874 0.099 Uiso 1 1 calc R U
H11E H 0.3647 0.6665 0.7396 0.099 Uiso 1 1 calc R U
Zn2 Zn 0.67900(8) 0.67278(4) 0.82471(7) 0.0442(3) Uani 1 1 d . .
Cl21 Cl 0.82768(16) 0.62180(10) 0.87886(15) 0.0447(4) Uani 1 1 d . .
Cl22 Cl 0.6328(3) 0.72353(14) 0.9392(3) 0.0819(10) Uani 1 1 d . .
Cl23 Cl 0.5610(2) 0.61014(14) 0.7331(3) 0.0863(10) Uani 1 1 d . .
N21 N 0.9680(6) 0.9480(4) 0.5126(6) 0.0521(19) Uani 1 1 d . .
N22 N 0.7231(5) 0.7397(3) 0.7429(5) 0.0408(15) Uani 1 1 d . .
C21 C 0.8939(8) 0.9264(4) 0.6376(8) 0.054(2) Uani 1 1 d . .
H21A H 0.8731 0.9402 0.6896 0.065 Uiso 1 1 calc R U
C22 C 0.9417(8) 0.9659(5) 0.5900(8) 0.058(3) Uani 1 1 d . .
H22A H 0.9557 1.0058 0.6126 0.070 Uiso 1 1 calc R U
C23 C 0.9540(8) 0.8901(5) 0.4834(8) 0.061(3) Uani 1 1 d . .
H23A H 0.9746 0.8777 0.4305 0.073 Uiso 1 1 calc R U
C24 C 0.9106(9) 0.8485(5) 0.5288(7) 0.058(2) Uani 1 1 d . .
H24A H 0.9030 0.8082 0.5073 0.070 Uiso 1 1 calc R U
C25 C 0.8774(6) 0.8656(4) 0.6069(6) 0.0385(17) Uani 1 1 d . .
C26 C 0.8244(6) 0.8218(4) 0.6547(6) 0.0362(16) Uani 1 1 d . .
C27 C 0.8038(8) 0.8361(4) 0.7410(6) 0.050(2) Uani 1 1 d . .
H27A H 0.8237 0.8737 0.7706 0.060 Uiso 1 1 calc R U
C28 C 0.7543(9) 0.7947(4) 0.7824(7) 0.056(2) Uani 1 1 d . .
H28A H 0.7418 0.8051 0.8402 0.067 Uiso 1 1 calc R U
C29 C 0.7407(7) 0.7256(4) 0.6592(6) 0.0443(19) Uani 1 1 d . .
H29A H 0.7196 0.6877 0.6310 0.053 Uiso 1 1 calc R U
C210 C 0.7895(7) 0.7658(4) 0.6129(6) 0.0418(18) Uani 1 1 d . .
H21B H 0.7987 0.7551 0.5538 0.050 Uiso 1 1 calc R U
C211 C 1.0149(10) 0.9932(6) 0.4620(12) 0.078(4) Uani 1 1 d . .
H21C H 1.0308 0.9736 0.4088 0.117 Uiso 1 1 calc R U
H21D H 1.0759 1.0090 0.5063 0.117 Uiso 1 1 calc R U
H21E H 0.9683 1.0262 0.4383 0.117 Uiso 1 1 calc R U
Zn3 Zn 0.65581(6) 0.32325(4) 0.80933(6) 0.0392(2) Uani 1 1 d . .
Cl31 Cl 0.5807(3) 0.36565(13) 0.9096(3) 0.0912(12) Uani 1 1 d . .
Cl32 Cl 0.81533(19) 0.29108(13) 0.88351(18) 0.0631(7) Uani 1 1 d . .
Cl33 Cl 0.5707(2) 0.25017(11) 0.71046(19) 0.0588(6) Uani 1 1 d . .
N31 N 0.9671(5) 0.6006(3) 0.5378(5) 0.0396(15) Uani 1 1 d . .
N32 N 0.6846(5) 0.3929(3) 0.7220(5) 0.0383(14) Uani 1 1 d . .
C31 C 0.8556(8) 0.5171(4) 0.5112(7) 0.049(2) Uani 1 1 d . .
H31A H 0.8221 0.4859 0.4706 0.059 Uiso 1 1 calc R U
C32 C 0.9214(7) 0.5546(4) 0.4812(7) 0.050(2) Uani 1 1 d . .
H32A H 0.9335 0.5478 0.4221 0.060 Uiso 1 1 calc R U
C33 C 0.9500(7) 0.6114(4) 0.6229(7) 0.050(2) Uani 1 1 d . .
H33A H 0.9820 0.6441 0.6611 0.060 Uiso 1 1 calc R U
C34 C 0.8848(7) 0.5742(4) 0.6540(7) 0.045(2) Uani 1 1 d . .
H34A H 0.8719 0.5825 0.7124 0.054 Uiso 1 1 calc R U
C35 C 0.8387(6) 0.5246(3) 0.5988(5) 0.0359(16) Uani 1 1 d . .
C36 C 0.7796(6) 0.4801(4) 0.6382(6) 0.0348(15) Uani 1 1 d . .
C37 C 0.7640(7) 0.4204(4) 0.6033(6) 0.0416(18) Uani 1 1 d . .
H37A H 0.7857 0.4088 0.5507 0.050 Uiso 1 1 calc R U
C38 C 0.7165(7) 0.3786(4) 0.6470(6) 0.0435(19) Uani 1 1 d . .
H38A H 0.7065 0.3389 0.6227 0.052 Uiso 1 1 calc R U
C39 C 0.6936(7) 0.4507(4) 0.7525(7) 0.0441(18) Uani 1 1 d . .
H39A H 0.6674 0.4617 0.8026 0.053 Uiso 1 1 calc R U
C310 C 0.7404(8) 0.4951(4) 0.7123(7) 0.050(2) Uani 1 1 d . .
H31B H 0.7454 0.5351 0.7355 0.060 Uiso 1 1 calc R U
C311 C 1.0415(7) 0.6402(5) 0.5089(8) 0.056(2) Uani 1 1 d . .
H31C H 1.0461 0.6275 0.4468 0.084 Uiso 1 1 calc R U
H31D H 1.1068 0.6365 0.5559 0.084 Uiso 1 1 calc R U
H31E H 1.0195 0.6821 0.5055 0.084 Uiso 1 1 calc R U

loop_
_atom_site_aniso_label
_atom_site_aniso_U_11
_atom_site_aniso_U_22
_atom_site_aniso_U_33
_atom_site_aniso_U_23
_atom_site_aniso_U_13
_atom_site_aniso_U_12
Zn1 0.0466(5) 0.0338(5) 0.0380(5) 0.0025(4) 0.0194(4) -0.0022(4)
Cl11 0.120(3) 0.0586(16) 0.0817(19) 0.0030(14) 0.075(2) 0.0123(15)
Cl12 0.0572(13) 0.0449(12) 0.0626(14) -0.0043(10) 0.0069(11) -0.0157(10)
Cl13 0.0458(11) 0.0594(13) 0.0414(11) 0.0130(9) 0.0117(9) 0.0033(9)
N11 0.045(4) 0.036(4) 0.049(4) 0.005(3) 0.019(3) -0.004(3)
N12 0.055(4) 0.032(3) 0.032(3) 0.004(3) 0.018(3) -0.003(3)
C11 0.072(6) 0.039(5) 0.045(5) -0.007(4) 0.022(4) -0.018(4)
C12 0.077(7) 0.034(5) 0.058(6) -0.009(4) 0.024(5) -0.025(4)
C13 0.078(7) 0.038(5) 0.051(5) -0.002(4) 0.034(5) -0.009(4)
C14 0.059(5) 0.046(5) 0.045(5) -0.009(4) 0.026(4) -0.021(4)
C15 0.037(4) 0.029(4) 0.033(4) 0.002(3) 0.011(3) 0.002(3)
C16 0.034(3) 0.031(4) 0.031(3) 0.004(3) 0.013(3) 0.000(3)
C17 0.064(5) 0.028(4) 0.040(4) -0.009(3) 0.019(4) -0.008(3)
C18 0.062(5) 0.038(4) 0.032(4) -0.005(3) 0.023(4) -0.007(3)
C19 0.055(5) 0.025(4) 0.042(4) -0.003(3) 0.017(4) 0.000(3)
C110 0.056(5) 0.034(4) 0.035(4) -0.005(3) 0.017(4) 0.002(3)
C111 0.069(7) 0.055(6) 0.086(8) 0.013(6) 0.040(6) -0.019(5)
Zn2 0.0488(6) 0.0387(5) 0.0518(6) 0.0057(4) 0.0253(5) 0.0045(4)
Cl21 0.0469(10) 0.0438(10) 0.0417(10) 0.0001(8) 0.0103(8) 0.0065(8)
Cl22 0.126(3) 0.0620(16) 0.088(2) 0.0132(15) 0.078(2) 0.0269(17)
Cl23 0.0486(13) 0.0605(16) 0.132(3) -0.0075(17) -0.0015(15) -0.0049(11)
N21 0.044(4) 0.054(5) 0.058(5) 0.016(4) 0.015(3) -0.001(3)
N22 0.047(4) 0.039(4) 0.038(3) 0.008(3) 0.016(3) -0.001(3)
C21 0.067(6) 0.037(5) 0.064(6) -0.002(4) 0.027(5) -0.001(4)
C22 0.054(5) 0.045(5) 0.071(7) 0.005(5) 0.013(5) -0.014(4)
C23 0.072(7) 0.059(6) 0.063(6) 0.005(5) 0.037(5) 0.001(5)
C24 0.086(7) 0.040(5) 0.058(5) -0.003(4) 0.035(5) 0.002(5)
C25 0.043(4) 0.035(4) 0.038(4) 0.008(3) 0.013(3) -0.002(3)
C26 0.036(4) 0.037(4) 0.032(4) 0.000(3) 0.004(3) 0.008(3)
C27 0.075(6) 0.042(5) 0.039(4) -0.003(3) 0.024(4) -0.007(4)
C28 0.086(7) 0.047(5) 0.039(4) -0.001(4) 0.023(5) -0.004(5)
C29 0.059(5) 0.038(4) 0.044(4) -0.006(3) 0.028(4) -0.005(4)
C210 0.059(5) 0.035(4) 0.038(4) 0.000(3) 0.024(4) 0.000(3)
C211 0.064(7) 0.072(8) 0.102(10) 0.042(7) 0.030(7) -0.010(5)
Zn3 0.0487(6) 0.0316(4) 0.0440(5) 0.0016(4) 0.0238(4) -0.0034(4)
Cl31 0.141(3) 0.0573(16) 0.116(3) -0.0099(17) 0.101(3) -0.0006(17)
Cl32 0.0544(13) 0.0831(18) 0.0502(12) 0.0160(12) 0.0129(10) 0.0044(12)
Cl33 0.0663(14) 0.0407(11) 0.0637(14) -0.0022(10) 0.0104(11) -0.0141(10)
N31 0.039(3) 0.032(3) 0.052(4) 0.004(3) 0.020(3) -0.005(3)
N32 0.051(4) 0.027(3) 0.037(3) 0.003(3) 0.013(3) -0.003(3)
C31 0.069(6) 0.044(5) 0.041(5) -0.009(4) 0.026(4) -0.019(4)
C32 0.063(6) 0.049(5) 0.041(4) -0.005(4) 0.021(4) -0.015(4)
C33 0.060(5) 0.047(5) 0.049(5) -0.008(4) 0.026(4) -0.021(4)
C34 0.056(5) 0.041(5) 0.049(5) -0.006(4) 0.031(4) -0.011(4)
C35 0.046(4) 0.031(4) 0.031(4) 0.002(3) 0.012(3) -0.003(3)
C36 0.037(4) 0.028(4) 0.038(4) 0.001(3) 0.009(3) -0.003(3)
C37 0.062(5) 0.035(4) 0.035(4) -0.006(3) 0.024(4) -0.012(3)
C38 0.070(6) 0.026(4) 0.040(4) -0.004(3) 0.024(4) -0.010(3)
C39 0.057(5) 0.034(4) 0.050(5) -0.007(3) 0.028(4) -0.005(3)
C310 0.074(6) 0.034(4) 0.054(5) -0.008(4) 0.038(5) -0.004(4)
C311 0.052(5) 0.059(6) 0.064(6) 0.002(5) 0.028(4) -0.020(4)

loop_
_atom_type_symbol
_atom_type_description
_atom_type_scat_dispersion_real
_atom_type_scat_dispersion_imag
_atom_type_scat_source
C C 0.0033 0.0016 'International Tables Vol C Tables 4.2.6.8 and 6.1.1.4'
H H 0.0000 0.0000 'International Tables Vol C Tables 4.2.6.8 and 6.1.1.4'
N N 0.0061 0.0033 'International Tables Vol C Tables 4.2.6.8 and 6.1.1.4'
Cl Cl 0.1484 0.1585 'International Tables Vol C Tables 4.2.6.8 and 6.1.1.4'
Zn Zn 0.2839 1.4301 'International Tables Vol C Tables 4.2.6.8 and 6.1.1.4'

loop_
_geom_angle_atom_site_label_1
_geom_angle_atom_site_label_2
_geom_angle_atom_site_label_3
_geom_angle
N12 Zn1 Cl11 106.5(2)
N12 Zn1 Cl12 106.5(2)
Cl11 Zn1 Cl12 116.60(13)
N12 Zn1 Cl13 101.6(2)
Cl11 Zn1 Cl13 114.57(13)
Cl12 Zn1 Cl13 109.50(10)
C12 N11 C13 119.2(8)
C12 N11 C111 122.2(8)
C13 N11 C111 118.5(8)
C18 N12 C19 117.1(7)
C18 N12 Zn1 121.8(5)
C19 N12 Zn1 119.3(5)
C12 C11 C15 121.6(9)
C12 C11 H11A 119.2
C15 C11 H11A 119.2
N11 C12 C11 121.5(8)
N11 C12 H12A 119.2
C11 C12 H12A 119.2
N11 C13 C14 121.5(9)
N11 C13 H13A 119.2
C14 C13 H13A 119.2
C13 C14 C15 119.6(8)
C13 C14 H14A 120.2
C15 C14 H14A 120.2
C11 C15 C14 116.3(8)
C11 C15 C16 122.6(7)
C14 C15 C16 121.1(7)
C110 C16 C17 117.0(7)
C110 C16 C15 122.6(7)
C17 C16 C15 120.5(7)
C18 C17 C16 119.2(7)
C18 C17 H17A 120.4
C16 C17 H17A 120.4
N12 C18 C17 123.3(7)
N12 C18 H18A 118.4
C17 C18 H18A 118.4
N12 C19 C110 122.8(7)
N12 C19 H19A 118.6
C110 C19 H19A 118.6
C19 C110 C16 120.5(8)
C19 C110 H11B 119.7
C16 C110 H11B 119.7
N11 C111 H11C 109.5
N11 C111 H11D 109.5
H11C C111 H11D 109.5
N11 C111 H11E 109.5
H11C C111 H11E 109.5
H11D C111 H11E 109.5
N22 Zn2 Cl22 105.5(2)
N22 Zn2 Cl23 112.1(2)
Cl22 Zn2 Cl23 115.19(16)
N22 Zn2 Cl21 99.0(2)
Cl22 Zn2 Cl21 114.45(12)
Cl23 Zn2 Cl21 109.43(10)
C23 N21 C22 119.7(8)
C23 N21 C211 121.3(10)
C22 N21 C211 119.0(10)
C29 N22 C28 118.0(7)
C29 N22 Zn2 120.9(6)
C28 N22 Zn2 119.7(6)
C22 C21 C25 119.4(9)
C22 C21 H21A 120.3
C25 C21 H21A 120.3
N21 C22 C21 121.4(9)
N21 C22 H22A 119.3
C21 C22 H22A 119.3
N21 C23 C24 121.8(10)
N21 C23 H23A 119.1
C24 C23 H23A 119.1
C23 C24 C25 120.7(9)
C23 C24 H24A 119.7
C25 C24 H24A 119.7
C24 C25 C21 116.8(8)
C24 C25 C26 121.9(8)
C21 C25 C26 121.3(8)
C210 C26 C27 116.9(8)
C210 C26 C25 121.3(7)
C27 C26 C25 121.8(7)
C28 C27 C26 120.0(8)
C28 C27 H27A 120.0
C26 C27 H27A 120.0
N22 C28 C27 122.8(9)
N22 C28 H28A 118.6
C27 C28 H28A 118.6
N22 C29 C210 122.1(8)
N22 C29 H29A 118.9
C210 C29 H29A 118.9
C26 C210 C29 120.1(8)
C26 C210 H21B 119.9
C29 C210 H21B 119.9
N21 C211 H21C 109.5
N21 C211 H21D 109.5
H21C C211 H21D 109.5
N21 C211 H21E 109.5
H21C C211 H21E 109.5
H21D C211 H21E 109.5
N32 Zn3 Cl31 107.4(2)
N32 Zn3 Cl33 106.9(2)
Cl31 Zn3 Cl33 117.28(14)
N32 Zn3 Cl32 100.5(2)
Cl31 Zn3 Cl32 113.35(15)
Cl33 Zn3 Cl32 109.77(11)
C32 N31 C33 121.2(7)
C32 N31 C311 120.4(8)
C33 N31 C311 118.4(8)
C38 N32 C39 118.3(7)
C38 N32 Zn3 119.4(5)
C39 N32 Zn3 120.5(6)
C35 C31 C32 121.7(8)
C35 C31 H31A 119.2
C32 C31 H31A 119.2
N31 C32 C31 119.4(8)
N31 C32 H32A 120.3
C31 C32 H32A 120.3
N31 C33 C34 120.1(8)
N31 C33 H33A 120.0
C34 C33 H33A 120.0
C33 C34 C35 120.4(8)
C33 C34 H34A 119.8
C35 C34 H34A 119.8
C31 C35 C34 117.1(8)
C31 C35 C36 122.6(7)
C34 C35 C36 120.2(7)
C310 C36 C37 116.9(7)
C310 C36 C35 121.8(7)
C37 C36 C35 121.2(7)
C38 C37 C36 119.8(7)
C38 C37 H37A 120.1
C36 C37 H37A 120.1
N32 C38 C37 122.4(7)
N32 C38 H38A 118.8
C37 C38 H38A 118.8
N32 C39 C310 122.4(8)
N32 C39 H39A 118.8
C310 C39 H39A 118.8
C36 C310 C39 119.9(8)
C36 C310 H31B 120.1
C39 C310 H31B 120.1
N31 C311 H31C 109.5
N31 C311 H31D 109.5
H31C C311 H31D 109.5
N31 C311 H31E 109.5
H31C C311 H31E 109.5
H31D C311 H31E 109.5

loop_
_geom_bond_atom_site_label_1
_geom_bond_atom_site_label_2
_geom_bond_distance
Zn1 N12 2.072(7)
Zn1 Cl11 2.223(3)
Zn1 Cl12 2.243(2)
Zn1 Cl13 2.262(2)
N11 C12 1.318(12)
N11 C13 1.344(12)
N11 C111 1.499(12)
N12 C18 1.343(10)
N12 C19 1.344(11)
C11 C12 1.351(13)
C11 C15 1.375(11)
C11 H11A 0.9300
C12 H12A 0.9300
C13 C14 1.367(12)
C13 H13A 0.9300
C14 C15 1.400(12)
C14 H14A 0.9300
C15 C16 1.494(10)
C16 C110 1.381(11)
C16 C17 1.397(11)
C17 C18 1.378(12)
C17 H17A 0.9300
C18 H18A 0.9300
C19 C110 1.367(12)
C19 H19A 0.9300
C110 H11B 0.9300
C111 H11C 0.9600
C111 H11D 0.9600
C111 H11E 0.9600
Zn2 N22 2.080(7)
Zn2 Cl22 2.234(3)
Zn2 Cl23 2.239(3)
Zn2 Cl21 2.262(2)
N21 C23 1.330(13)
N21 C22 1.332(14)
N21 C211 1.484(13)
N22 C29 1.337(10)
N22 C28 1.346(11)
C21 C22 1.384(14)
C21 C25 1.398(12)
C21 H21A 0.9300
C22 H22A 0.9300
C23 C24 1.357(14)
C23 H23A 0.9300
C24 C25 1.388(13)
C24 H24A 0.9300
C25 C26 1.490(12)
C26 C210 1.386(11)
C26 C27 1.394(12)
C27 C28 1.371(13)
C27 H27A 0.9300
C28 H28A 0.9300
C29 C210 1.391(12)
C29 H29A 0.9300
C210 H21B 0.9300
C211 H21C 0.9600
C211 H21D 0.9600
C211 H21E 0.9600
Zn3 N32 2.087(7)
Zn3 Cl31 2.216(3)
Zn3 Cl33 2.233(3)
Zn3 Cl32 2.259(3)
N31 C32 1.332(11)
N31 C33 1.340(11)
N31 C311 1.492(10)
N32 C38 1.322(11)
N32 C39 1.331(10)
C31 C35 1.363(12)
C31 C32 1.383(13)
C31 H31A 0.9300
C32 H32A 0.9300
C33 C34 1.380(12)
C33 H33A 0.9300
C34 C35 1.385(12)
C34 H34A 0.9300
C35 C36 1.485(11)
C36 C310 1.374(12)
C36 C37 1.391(11)
C37 C38 1.381(11)
C37 H37A 0.9300
C38 H38A 0.9300
C39 C310 1.384(12)
C39 H39A 0.9300
C310 H31B 0.9300
C311 H31C 0.9600
C311 H31D 0.9600
C311 H31E 0.9600
